data_4517003
loop_
_publ_author_name
'Cunha, Micael R.'
'Tavares, Maur\'icio T.'
'Carvalho, Camila F.'
'Silva, Nuno A. T.'
'Souza, Alfredo D. F.'
'Pereira, Gustavo J. V.'
'Ferreira, F\'abio F.'
'Parise-Filho, Roberto'

_publ_section_title
;
 Environmentally Safe Condition for the Synthesis of Aryl and Alkyl
 Sulfonyl Hydrazones via One-Pot Reaction
;
_journal_issue 4
_journal_name_full 'ACS Sustainable Chemistry &amp; Engineering'
_journal_page_first 1899
_journal_paper_doi 10.1021/acssuschemeng.6b00193
_journal_volume 4
_journal_year 2016
_chemical_compound_source LAPESSB
_chemical_formula_moiety 'C14 H14 N2 O3 S'
_chemical_formula_sum 'C14 H14 N2 O3 S'
_chemical_formula_weight 290.33
_chemical_melting_point 334
_chemical_name_common Crystal_OP18
_chemical_name_systematic N'[(1E)-(4-methoxyphenyl)methylidene]benzenesulfonohydrazide
_space_group_IT_number 14
_space_group_name_Hall '-P 2ybc'
_space_group_name_H-M_alt 'P 1 21/c 1'
_symmetry_cell_setting monoclinic
_symmetry_Int_Tables_number 14
_symmetry_space_group_name_Hall '-P 2ybc'
_symmetry_space_group_name_H-M 'P 1 21/c 1'
_atom_sites_solution_hydrogens geom
_audit_creation_method 'TOPAS ACADEMIC 5 + PLATON'
_audit_update_record
;
2016-01-15 # Formatted by publCIF

;
_cell_angle_alpha 90
_cell_angle_beta 115.252(2)
_cell_angle_gamma 90
_cell_formula_units_Z 4
_cell_length_a 11.5414(3)
_cell_length_b 12.2880(6)
_cell_length_c 10.9161(5)
_cell_measurement_temperature 298(2)
_cell_volume 1400.19(10)
_computing_cell_refinement 'Topas Academic v.5'
_computing_data_collection 'Win X-POW'
_computing_data_reduction 'Topas Academic v.5'
_computing_molecular_graphics 'Mercury 3.6'
_computing_publication_material 'TOPAS ACADEMIC 5'
_computing_structure_refinement 'TOPAS ACADEMIC 5'
_computing_structure_solution 'ab initio algorithm'
_diffrn_ambient_pressure 100
_diffrn_ambient_temperature 298
_diffrn_measurement_device_type 'Stoe STADI-P powder diffractometer'
_diffrn_radiation_monochromator 'curved Ge(111) monochromator'
_diffrn_radiation_probe x-ray
_diffrn_radiation_type 'Mo K\a~1~'
_diffrn_radiation_wavelength 0.709260
_diffrn_source 'sealed X-ray tube'
_diffrn_source_type 'Stoe STADI-P'
_exptl_absorpt_coefficient_mu 0.240
_exptl_absorpt_correction_type analytical
_exptl_absorpt_process_details 'Correction based on shape and thickness'
_exptl_crystal_colour white
_exptl_crystal_density_diffrn 1.3773
_exptl_crystal_description powder
_exptl_crystal_F_000 608
_exptl_crystal_recrystallization_method 'ethanol, methanol, tetrahydrofuran, butanol, and glacial acetic acid'
_pd_calc_method 'Rietveld Refinement'
_pd_char_colour white
_pd_char_particle_morphology powder
_pd_meas_number_of_points 3276
_pd_meas_scan_method step
_pd_proc_2theta_range_inc 0.015
_pd_proc_2theta_range_max 50.7
_pd_proc_2theta_range_min 1.6
_pd_proc_info_excluded_regions none
_pd_proc_ls_background_function '20-term Chebyschev polynomial'
_pd_proc_ls_pref_orient_corr '4 terms spherical harmonics'
_pd_proc_ls_profile_function 'Fundamental parameters approach'
_pd_proc_ls_prof_R_factor 0.0388
_pd_proc_ls_prof_wR_expected 0.0321
_pd_proc_ls_prof_wR_factor 0.05525
_pd_proc_number_of_points 3276
_pd_spec_mounting '"Ultraphan" acetate foils'
_pd_spec_mount_mode transmission
_refine_ls_extinction_method none
_refine_ls_goodness_of_fit_all 1.637
_refine_ls_hydrogen_treatment refall
_refine_ls_matrix_type full
_refine_ls_number_constraints 1
_refine_ls_number_parameters 153
_refine_ls_number_restraints 0
_refine_ls_R_I_factor 0.0295
_refine_ls_shift/su_max 0.0001
_refine_ls_shift/su_mean 0.0001
_refine_ls_structure_factor_coef F
_refine_ls_weighting_scheme sigma
_reflns_d_resolution_high 10.43851
_reflns_d_resolution_low 0.82059
_reflns_limit_h_max 14
_reflns_limit_h_min 0
_reflns_limit_k_max 14
_reflns_limit_k_min -14
_reflns_limit_l_max 13
_reflns_limit_l_min -13
_reflns_number_total 2643
_cod_data_source_file sc6b00193_si_002.cif
_cod_data_source_block Crystal_OP18
_cod_original_cell_volume 1400.19(11)
_cod_original_sg_symbol_H-M 'P 21/c'
_cod_database_code 4517003
_publcif_datablock.id {5d70e1c0-3555-4ce6-8cb1-b5763d251706}

loop_
_symmetry_equiv_pos_as_xyz
'x, y, z '
'-x, y+1/2, -z+1/2 '
'x, -y+1/2, z+1/2 '
'-x, -y, -z '

loop_
_atom_site_label
_atom_site_type_symbol
_atom_site_symmetry_multiplicity
_atom_site_fract_x
_atom_site_fract_y
_atom_site_fract_z
_atom_site_occupancy
_atom_site_B_iso_or_equiv
_atom_site_U_iso_or_equiv
N1 N 4 0.262(2) 0.524(2) 0.182(2) 1 3.00(12) 0.03805
C2 C 4 0.231(2) 0.624(3) 0.176(3) 1 3.00(12) 0.03805
N3 N 4 0.327(2) 0.483(2) 0.313(2) 1 3.00(12) 0.03805
C4 C 4 0.148(3) 0.679(2) 0.047(3) 1 3.00(12) 0.03805
H5 H 4 0.288(19) 0.680(16) 0.260(19) 1 3.61(14) 0.04567
S6 S 4 0.4206(9) 0.3800(7) 0.3274(9) 1 3.00(12) 0.03805
H7 H 4 0.37(2) 0.537(17) 0.389(19) 1 3.61(14) 0.04567
C8 C 4 0.069(3) 0.619(3) -0.065(3) 1 3.00(12) 0.03805
C9 C 4 0.151(3) 0.792(3) 0.036(3) 1 3.00(12) 0.03805
C10 C 4 0.521(3) 0.416(2) 0.252(3) 1 3.00(12) 0.03805
O11 O 4 0.4953(16) 0.3667(14) 0.4711(16) 1 3.00(12) 0.03805
O12 O 4 0.3392(16) 0.2930(14) 0.2479(17) 1 3.00(12) 0.03805
C13 C 4 -0.005(3) 0.672(2) -0.185(3) 1 3.00(12) 0.03805
H14 H 4 0.064(17) 0.532(15) -0.060(19) 1 3.61(14) 0.04567
C15 C 4 0.078(3) 0.840(2) -0.084(3) 1 3.00(12) 0.03805
H16 H 4 0.211(17) 0.843(15) 0.12(2) 1 3.61(14) 0.04567
C17 C 4 0.598(3) 0.504(3) 0.298(3) 1 3.00(12) 0.03805
C18 C 4 0.517(3) 0.356(2) 0.142(3) 1 3.00(12) 0.03805
C19 C 4 0.001(3) 0.781(3) -0.194(3) 1 3.00(12) 0.03805
H20 H 4 -0.066(17) 0.623(16) -0.271(19) 1 3.61(14) 0.04567
H21 H 4 0.080(17) 0.928(17) -0.093(19) 1 3.61(14) 0.04567
C22 C 4 0.676(3) 0.532(3) 0.236(3) 1 3.00(12) 0.03805
H23 H 4 0.600(19) 0.552(15) 0.38(2) 1 3.61(14) 0.04567
C24 C 4 0.596(3) 0.386(3) 0.083(3) 1 3.00(12) 0.03805
H25 H 4 0.46(2) 0.285(16) 0.10(2) 1 3.61(14) 0.04567
O26 O 4 -0.0661(17) 0.8399(14) -0.3099(17) 1 3.00(12) 0.03805
C27 C 4 0.675(3) 0.473(3) 0.130(3) 1 3.00(12) 0.03805
H28 H 4 0.739(17) 0.603(16) 0.272(18) 1 3.61(14) 0.04567
H29 H 4 0.595(16) 0.339(16) -0.003(16) 1 3.61(14) 0.04567
C30 C 4 -0.152(3) 0.781(3) -0.428(3) 1 3.00(12) 0.03805
H31 H 4 0.736(17) 0.496(16) 0.081(19) 1 3.61(14) 0.04567
H32 H 4 -0.218(18) 0.730(18) -0.404(19) 1 3.61(14) 0.04567
H33 H 4 -0.211(17) 0.839(17) -0.505(18) 1 3.61(14) 0.04567
H34 H 4 -0.100(18) 0.731(17) -0.470(19) 1 3.61(14) 0.04567

loop_
_atom_type_symbol
_atom_type_description
_atom_type_scat_dispersion_real
_atom_type_scat_dispersion_imag
_atom_type_scat_source
C C 0.0033 0.0016 'International Tables Vol C Tables 4.2.6.8'
O O 0.0106 0.0060 'International Tables Vol C Tables 4.2.6.8'
N N 0.0061 0.0033 'International Tables Vol C Tables 4.2.6.8'
S S 0.1246 0.1234 'International Tables Vol C Tables 4.2.6.8'

loop_
_geom_angle_atom_site_label_1
_geom_angle_atom_site_label_2
_geom_angle_atom_site_label_3
_geom_angle
_geom_angle_site_symmetry_1
_geom_angle_site_symmetry_3
_geom_angle_publ_flag
C2 N1 N3 115(2) 1_555 1_555 n
N1 C2 C4 123(3) 1_555 1_555 n
N1 C2 H5 120(11) 1_555 1_555 n
C4 C2 H5 115(11) 1_555 1_555 n
N1 N3 S6 115(2) 1_555 1_555 n
N1 N3 H7 118(12) 1_555 1_555 n
S6 N3 H7 111(12) 1_555 1_555 n
C2 C4 C8 121(3) 1_555 1_555 n
C2 C4 C9 120(3) 1_555 1_555 n
C8 C4 C9 119(3) 1_555 1_555 n
N3 S6 C10 108(1) 1_555 1_555 n
N3 S6 O11 105(1) 1_555 1_555 n
N3 S6 O12 106(1) 1_555 1_555 n
C10 S6 O11 110(1) 1_555 1_555 n
C10 S6 O12 107(1) 1_555 1_555 n
O11 S6 O12 120(1) 1_555 1_555 n
C4 C8 C13 120(3) 1_555 1_555 n
C4 C8 H14 121(11) 1_555 1_555 n
C13 C8 H14 119(11) 1_555 1_555 n
C4 C9 C15 119(3) 1_555 1_555 n
C4 C9 H16 122(11) 1_555 1_555 n
C15 C9 H16 118(11) 1_555 1_555 n
S6 C10 C17 119(3) 1_555 1_555 n
S6 C10 C18 119(2) 1_555 1_555 n
C17 C10 C18 121(3) 1_555 1_555 n
C8 C13 C19 120(3) 1_555 1_555 n
C8 C13 H20 118(11) 1_555 1_555 n
C19 C13 H20 122(11) 1_555 1_555 n
C9 C15 C19 122(3) 1_555 1_555 n
C9 C15 H21 120(11) 1_555 1_555 n
C19 C15 H21 119(11) 1_555 1_555 n
C10 C17 C22 119(3) 1_555 1_555 n
C10 C17 H23 122(12) 1_555 1_555 n
C22 C17 H23 119(12) 1_555 1_555 n
C10 C18 C24 119(3) 1_555 1_555 n
C10 C18 H25 121(12) 1_555 1_555 n
C24 C18 H25 121(12) 1_555 1_555 n
C13 C19 C15 120(3) 1_555 1_555 n
C13 C19 O26 124(3) 1_555 1_555 n
C15 C19 O26 116(3) 1_555 1_555 n
C17 C22 C27 120(3) 1_555 1_555 n
C17 C22 H28 120(11) 1_555 1_555 n
C27 C22 H28 120(11) 1_555 1_555 n
C18 C24 C27 121(3) 1_555 1_555 n
C18 C24 H29 120(10) 1_555 1_555 n
C27 C24 H29 120(10) 1_555 1_555 n
C19 O26 C30 117(2) 1_555 1_555 n
C22 C27 C24 120(3) 1_555 1_555 n
C22 C27 H31 120(11) 1_555 1_555 n
C24 C27 H31 120(11) 1_555 1_555 n
O26 C30 H32 111(11) 1_555 1_555 n
O26 C30 H33 109(11) 1_555 1_555 n
O26 C30 H34 112(11) 1_555 1_555 n
H32 C30 H33 107(16) 1_555 1_555 n
H32 C30 H34 110(16) 1_555 1_555 n
H33 C30 H34 108(15) 1_555 1_555 n

loop_
_geom_bond_atom_site_label_1
_geom_bond_atom_site_label_2
_geom_bond_distance
_geom_bond_site_symmetry_2
_geom_bond_publ_flag
N1 C2 1.27(4) 1_555 n
N1 N3 1.40(3) 1_555 n
C2 C4 1.49(4) 1_555 n
C2 H5 1.1(2) 1_555 n
N3 S6 1.63(3) 1_555 n
N3 H7 1.0(2) 1_555 n
C4 C8 1.39(4) 1_555 n
C4 C9 1.40(4) 1_555 n
S6 C10 1.74(4) 1_555 n
S6 O11 1.44(2) 1_555 n
S6 O12 1.44(2) 1_555 n
C8 C13 1.39(4) 1_555 n
C8 H14 1.1(2) 1_555 n
C9 C15 1.35(4) 1_555 n
C9 H16 1.1(2) 1_555 n
C10 C17 1.35(4) 1_555 n
C10 C18 1.39(5) 1_555 n
C13 C19 1.35(4) 1_555 n
C13 H20 1.1(2) 1_555 n
C15 C19 1.36(4) 1_555 n
C15 H21 1.1(2) 1_555 n
C17 C22 1.38(6) 1_555 n
C17 H23 1.1(2) 1_555 n
C18 C24 1.37(6) 1_555 n
C18 H25 1.1(2) 1_555 n
C19 O26 1.37(3) 1_555 n
C22 C27 1.37(5) 1_555 n
C22 H28 1.1(2) 1_555 n
C24 C27 1.36(5) 1_555 n
C24 H29 1.1(2) 1_555 n
O26 C30 1.44(3) 1_555 n
C27 H31 1.1(2) 1_555 n
C30 H32 1.1(2) 1_555 n
C30 H33 1.1(2) 1_555 n
C30 H34 1.1(2) 1_555 n

loop_
_publcif_info_datablock.id
_publcif_info_datablock.publ_exptl
_publcif_info_datablock.publ_geom
_publcif_info_datablock.structure
{5d70e1c0-3555-4ce6-8cb1-b5763d251706} y y y

loop_
_publcif_info_cif.paper_type
E
